data_4507641
loop_
_publ_author_name
'Chandrasekhar, Vadapalli'
'Kundu, Subrata'
'Kumar, Jitendra'
'Verma, Sandeep'
'Gopal, Kandasamy'
'Chaturbedi, Amaresh'
'Subramaniam, Kuppuswamy'

_publ_section_title
;
 Supramolecular Signatures of Adenine-Containing Organostannoxane
 Assemblies
;
_journal_issue 4
_journal_name_full 'Crystal Growth &amp; Design'
_journal_page_first 1665
_journal_paper_doi 10.1021/cg3018776
_journal_volume 13
_journal_year 2013
_chemical_formula_moiety 'C48 H90 N10 O8 Sn4'
_chemical_formula_sum 'C48 H90 N10 O8 Sn4'
_chemical_formula_weight 1410.06
_chemical_name_systematic
;
 ?
;
_space_group_IT_number 2
_symmetry_cell_setting triclinic
_symmetry_space_group_name_Hall '-P 1'
_symmetry_space_group_name_H-M 'P -1'
_atom_sites_solution_hydrogens geom
_atom_sites_solution_primary direct
_atom_sites_solution_secondary difmap
_audit_creation_method SHELXL-97
_cell_angle_alpha 104.306(6)
_cell_angle_beta 102.130(5)
_cell_angle_gamma 101.758(5)
_cell_formula_units_Z 1
_cell_length_a 10.903(5)
_cell_length_b 11.744(5)
_cell_length_c 12.783(6)
_cell_measurement_reflns_used 5537
_cell_measurement_temperature 100(2)
_cell_measurement_theta_max 25.7
_cell_measurement_theta_min 3.4
_cell_volume 1493.1(12)
_computing_cell_refinement 'Bruker SAINT'
_computing_data_collection 'Bruker APEX'
_computing_data_reduction 'Bruker SAINT'
_computing_molecular_graphics 'DIAMOND 3.1 d'
_computing_publication_material 'SHELXS-97 (Sheldrick, 1990)'
_computing_structure_refinement 'SHELXL-97 (Sheldrick, 1997)'
_computing_structure_solution 'SHELXS-97 (Sheldrick, 1990)'
_diffrn_ambient_temperature 100(2)
_diffrn_measured_fraction_theta_full 0.980
_diffrn_measured_fraction_theta_max 0.974
_diffrn_measurement_device_type 'Bruker SMART APEX'
_diffrn_measurement_method \w
_diffrn_radiation_monochromator graphite
_diffrn_radiation_source 'fine-focus sealed tube'
_diffrn_radiation_type MoK\a
_diffrn_radiation_wavelength 0.71073
_diffrn_reflns_av_R_equivalents 0.0182
_diffrn_reflns_av_sigmaI/netI 0.0389
_diffrn_reflns_limit_h_max 12
_diffrn_reflns_limit_h_min -13
_diffrn_reflns_limit_k_max 14
_diffrn_reflns_limit_k_min -13
_diffrn_reflns_limit_l_max 15
_diffrn_reflns_limit_l_min -11
_diffrn_reflns_number 8155
_diffrn_reflns_theta_full 25.00
_diffrn_reflns_theta_max 25.68
_diffrn_reflns_theta_min 3.42
_exptl_absorpt_coefficient_mu 1.708
_exptl_absorpt_correction_T_max 0.7263
_exptl_absorpt_correction_T_min 0.7263
_exptl_absorpt_correction_type psi-scan
_exptl_absorpt_process_details 'North et al, 1968'
_exptl_crystal_colour colourless
_exptl_crystal_density_diffrn 1.568
_exptl_crystal_density_method 'not measured'
_exptl_crystal_description blocks
_exptl_crystal_F_000 712
_exptl_crystal_size_max 0.20
_exptl_crystal_size_mid 0.20
_exptl_crystal_size_min 0.20
_refine_diff_density_max 2.109
_refine_diff_density_min -2.065
_refine_diff_density_rms 0.173
_refine_ls_extinction_method none
_refine_ls_goodness_of_fit_ref 1.047
_refine_ls_hydrogen_treatment mixed
_refine_ls_matrix_type full
_refine_ls_number_parameters 320
_refine_ls_number_reflns 5537
_refine_ls_number_restraints 134
_refine_ls_restrained_S_all 1.080
_refine_ls_R_factor_all 0.0755
_refine_ls_R_factor_gt 0.0636
_refine_ls_shift/su_max 0.002
_refine_ls_shift/su_mean 0.000
_refine_ls_structure_factor_coef Fsqd
_refine_ls_weighting_details 'calc w=1/[\s^2^(Fo^2^)+(0.1025P)^2^+9.0918P] where P=(Fo^2^+2Fc^2^)/3'
_refine_ls_weighting_scheme calc
_refine_ls_wR_factor_gt 0.1723
_refine_ls_wR_factor_ref 0.1858
_reflns_number_gt 4505
_reflns_number_total 5537
_reflns_threshold_expression >2sigma(I)
_cod_data_source_file cg3018776_si_002.cif
_cod_data_source_block complex3
_cod_depositor_comments
;
The following automatic conversions were performed:

'_symmetry_cell_setting' value 'Triclinic' changed to 'triclinic'
according to /home/saulius/struct/CIF-dictionaries/cif_core.dic
dictionary named 'cif_core.dic' version 2.4.2 from 2011-04-26.

Automatic conversion script
Id: cif_fix_values 1891 2012-01-12 08:04:46Z andrius 
;
_cod_original_cell_volume 1493.1(11)
_cod_original_sg_symbol_H-M P-1
_cod_database_code 4507641

loop_
_symmetry_equiv_pos_as_xyz
'x, y, z'
'-x, -y, -z'

loop_
_atom_site_label
_atom_site_type_symbol
_atom_site_fract_x
_atom_site_fract_y
_atom_site_fract_z
_atom_site_U_iso_or_equiv
_atom_site_adp_type
_atom_site_occupancy
_atom_site_symmetry_multiplicity
_atom_site_calc_flag
_atom_site_refinement_flags
C2 C -0.3476(8) -0.5752(8) 0.8187(7) 0.0434(19) Uani 1 1 d .
H2 H -0.4132 -0.6323 0.7592 0.052 Uiso 1 1 calc R
C4 C -0.1452(7) -0.4650(6) 0.8905(6) 0.0320(16) Uani 1 1 d .
C5 C -0.1698(8) -0.4075(7) 0.9909(6) 0.0328(16) Uani 1 1 d .
C6 C -0.2974(8) -0.4424(7) 0.9989(7) 0.0344(16) Uani 1 1 d .
C8 C 0.0320(7) -0.3337(6) 1.0076(6) 0.0335(16) Uani 1 1 d .
H8 H 0.1186 -0.2879 1.0364 0.040 Uiso 1 1 calc R
C10 C 0.0553(9) -0.4478(7) 0.8208(7) 0.0380(18) Uani 1 1 d .
H10A H 0.0361 -0.5359 0.7918 0.046 Uiso 1 1 calc R
H10B H 0.1481 -0.4160 0.8567 0.046 Uiso 1 1 calc R
C11 C 0.0196(9) -0.3965(7) 0.7238(7) 0.0403(19) Uani 1 1 d .
H11A H 0.0557 -0.4319 0.6645 0.048 Uiso 1 1 calc R
H11B H -0.0744 -0.4201 0.6941 0.048 Uiso 1 1 calc R
C12 C 0.0686(8) -0.2598(7) 0.7578(7) 0.0384(18) Uani 1 1 d .
C13 C 0.3027(11) 0.0157(14) 0.7980(17) 0.127(7) Uani 1 1 d DU
H13A H 0.3213 -0.0622 0.7945 0.153 Uiso 1 1 calc R
H13B H 0.3365 0.0453 0.7424 0.153 Uiso 1 1 calc R
C14 C 0.3722(15) 0.0992(17) 0.9063(18) 0.216(11) Uani 1 1 d DU
H14A H 0.3537 0.0627 0.9635 0.260 Uiso 1 1 calc R
H14B H 0.3424 0.1726 0.9164 0.260 Uiso 1 1 calc R
C15 C 0.5131(17) 0.132(2) 0.921(3) 0.305(15) Uani 1 1 d DU
H15A H 0.5350 0.1760 0.8692 0.366 Uiso 1 1 calc R
H15B H 0.5447 0.0595 0.9075 0.366 Uiso 1 1 calc R
C16 C 0.5707(19) 0.212(2) 1.041(2) 0.36(2) Uani 1 1 d DU
H16A H 0.6638 0.2379 1.0569 0.540 Uiso 1 1 calc R
H16B H 0.5479 0.1663 1.0904 0.540 Uiso 1 1 calc R
H16C H 0.5369 0.2819 1.0525 0.540 Uiso 1 1 calc R
C17 C -0.0450(14) -0.0029(9) 0.8433(8) 0.096(5) Uani 1 1 d DU
H17A H -0.0026 0.0156 0.9225 0.116 Uiso 1 1 calc R
H17B H -0.0807 0.0643 0.8338 0.116 Uiso 1 1 calc R
C18 C -0.152(2) -0.1141(15) 0.809(2) 0.188(10) Uani 1 1 d DU
H18A H -0.1760 -0.1451 0.7274 0.225 Uiso 1 1 calc R
H18B H -0.1188 -0.1742 0.8371 0.225 Uiso 1 1 calc R
C19 C -0.267(2) -0.109(2) 0.840(3) 0.260(14) Uani 1 1 d DU
H19A H -0.3153 -0.0658 0.7989 0.312 Uiso 1 1 calc R
H19B H -0.2473 -0.0682 0.9198 0.312 Uiso 1 1 calc R
C20 C -0.346(2) -0.243(2) 0.811(3) 0.35(2) Uani 1 1 d DU
H20A H -0.4148 -0.2461 0.8470 0.528 Uiso 1 1 calc R
H20B H -0.2896 -0.2891 0.8370 0.528 Uiso 1 1 calc R
H20C H -0.3820 -0.2761 0.7313 0.528 Uiso 1 1 calc R
C21 C -0.1156(11) 0.2173(10) 0.5744(10) 0.069(3) Uani 1 1 d DU
H21A H -0.0987 0.2741 0.6485 0.083 Uiso 1 1 calc R
H21B H -0.1191 0.2647 0.5221 0.083 Uiso 1 1 calc R
C22 C -0.2422(16) 0.1376(17) 0.549(2) 0.188(10) Uani 1 1 d DU
H22A H -0.2330 0.0778 0.5883 0.225 Uiso 1 1 calc R
H22B H -0.2659 0.0937 0.4693 0.225 Uiso 1 1 calc R
C23 C -0.3526(17) 0.177(3) 0.569(2) 0.230(14) Uani 1 1 d DU
H23A H -0.3248 0.2490 0.6343 0.276 Uiso 1 1 calc R
H23B H -0.4118 0.1134 0.5843 0.276 Uiso 1 1 calc R
C24 C -0.422(3) 0.207(3) 0.468(3) 0.31(2) Uani 1 1 d DU
H24A H -0.4924 0.2387 0.4834 0.459 Uiso 1 1 calc R
H24B H -0.4553 0.1337 0.4046 0.459 Uiso 1 1 calc R
H24C H -0.3615 0.2662 0.4501 0.459 Uiso 1 1 calc R
C25 C 0.2222(16) 0.2258(17) 0.5461(16) 0.130(6) Uani 1 1 d DU
H25A H 0.2723 0.1672 0.5519 0.155 Uiso 1 1 calc R
H25B H 0.1992 0.2209 0.4672 0.155 Uiso 1 1 calc R
C26 C 0.3146(19) 0.340(2) 0.599(3) 0.223(11) Uani 1 1 d DU
H26A H 0.3675 0.3419 0.6707 0.267 Uiso 1 1 calc R
H26B H 0.3712 0.3572 0.5522 0.267 Uiso 1 1 calc R
C27 C 0.2420(16) 0.4262(18) 0.6136(17) 0.135(6) Uani 1 1 d DU
H27A H 0.2129 0.4316 0.6809 0.162 Uiso 1 1 calc R
H27B H 0.1668 0.4057 0.5495 0.162 Uiso 1 1 calc R
C28 C 0.339(3) 0.545(2) 0.624(4) 0.35(2) Uani 1 1 d DU
H28A H 0.2972 0.6101 0.6319 0.530 Uiso 1 1 calc R
H28B H 0.3700 0.5361 0.5585 0.530 Uiso 1 1 calc R
H28C H 0.4115 0.5646 0.6893 0.530 Uiso 1 1 calc R
N1 N -0.3863(7) -0.5288(6) 0.9102(6) 0.0405(15) Uani 1 1 d .
N3 N -0.2328(7) -0.5525(6) 0.8006(5) 0.0377(15) Uani 1 1 d .
N6 N -0.3329(7) -0.3968(6) 1.0906(6) 0.0401(16) Uani 1 1 d .
H6A H -0.4118 -0.4225 1.0929 0.048 Uiso 1 1 calc R
H6B H -0.2770 -0.3417 1.1475 0.048 Uiso 1 1 calc R
N7 N -0.0561(6) -0.3237(5) 1.0640(5) 0.0305(13) Uani 1 1 d .
N9 N -0.0155(6) -0.4169(5) 0.9037(5) 0.0308(14) Uani 1 1 d .
O1 O 0.0373(7) -0.2106(5) 0.6795(5) 0.0443(14) Uani 1 1 d .
O2 O 0.1302(7) -0.1987(5) 0.8544(6) 0.0529(16) Uani 1 1 d .
O3 O 0.1190(5) 0.1818(5) 0.7514(4) 0.0343(12) Uani 1 1 d D
O4 O 0.0293(8) -0.0217(5) 0.5908(4) 0.0533(18) Uani 1 1 d .
Sn01 Sn 0.09833(6) -0.01413(5) 0.75203(4) 0.0349(2) Uani 1 1 d .
Sn02 Sn 0.04683(7) 0.14868(5) 0.57331(4) 0.0425(2) Uani 1 1 d .
H3 H 0.085(2) 0.231(4) 0.784(6) 0.05(3) Uiso 1 1 d D

loop_
_atom_site_aniso_label
_atom_site_aniso_U_11
_atom_site_aniso_U_22
_atom_site_aniso_U_33
_atom_site_aniso_U_23
_atom_site_aniso_U_13
_atom_site_aniso_U_12
C2 0.049(5) 0.043(5) 0.025(4) -0.004(3) 0.003(3) 0.006(4)
C4 0.045(4) 0.028(4) 0.026(4) 0.010(3) 0.009(3) 0.015(3)
C5 0.050(4) 0.027(4) 0.027(4) 0.012(3) 0.012(3) 0.016(3)
C6 0.041(4) 0.031(4) 0.034(4) 0.010(3) 0.013(3) 0.012(3)
C8 0.040(4) 0.024(3) 0.036(4) 0.012(3) 0.009(3) 0.004(3)
C10 0.058(5) 0.033(4) 0.034(4) 0.015(3) 0.021(4) 0.022(4)
C11 0.067(5) 0.036(4) 0.033(4) 0.018(3) 0.027(4) 0.023(4)
C12 0.055(5) 0.033(4) 0.039(5) 0.018(4) 0.023(4) 0.017(4)
C13 0.050(6) 0.119(12) 0.28(2) 0.142(13) 0.073(9) 0.038(6)
C14 0.094(10) 0.106(13) 0.40(3) 0.126(15) -0.060(14) 0.002(9)
C15 0.090(10) 0.154(17) 0.63(4) 0.23(2) -0.070(16) -0.004(11)
C16 0.123(18) 0.20(3) 0.65(4) 0.25(3) -0.17(2) -0.055(15)
C17 0.186(13) 0.040(6) 0.097(9) 0.029(6) 0.106(10) 0.024(7)
C18 0.253(18) 0.083(11) 0.24(2) 0.005(13) 0.185(17) 0.011(11)
C19 0.138(18) 0.22(2) 0.40(3) 0.06(3) 0.11(2) 0.002(16)
C20 0.19(3) 0.30(3) 0.53(6) 0.27(4) -0.02(3) -0.06(3)
C21 0.097(7) 0.056(6) 0.060(6) 0.011(5) 0.017(6) 0.046(6)
C22 0.118(11) 0.138(15) 0.27(2) -0.041(16) 0.097(14) 0.039(9)
C23 0.100(11) 0.23(2) 0.25(3) -0.11(2) 0.046(16) 0.040(13)
C24 0.24(3) 0.34(4) 0.39(4) 0.05(4) 0.15(3) 0.19(3)
C25 0.113(12) 0.196(14) 0.157(15) 0.139(13) 0.087(11) 0.053(11)
C26 0.127(15) 0.266(19) 0.24(2) -0.03(2) 0.065(16) 0.084(11)
C27 0.103(11) 0.211(15) 0.157(16) 0.126(14) 0.057(11) 0.076(10)
C28 0.17(3) 0.29(2) 0.54(6) 0.13(4) 0.07(4) -0.04(2)
N1 0.040(4) 0.041(4) 0.035(4) 0.003(3) 0.011(3) 0.007(3)
N3 0.043(4) 0.035(3) 0.031(3) 0.006(3) 0.010(3) 0.009(3)
N6 0.037(3) 0.044(4) 0.035(4) 0.005(3) 0.013(3) 0.004(3)
N7 0.040(3) 0.024(3) 0.028(3) 0.007(2) 0.010(3) 0.010(3)
N9 0.044(4) 0.024(3) 0.032(3) 0.012(3) 0.016(3) 0.016(3)
O1 0.083(4) 0.032(3) 0.030(3) 0.016(2) 0.023(3) 0.025(3)
O2 0.067(4) 0.037(3) 0.052(4) 0.023(3) 0.006(3) 0.007(3)
O3 0.051(3) 0.026(3) 0.030(3) 0.010(2) 0.014(2) 0.014(2)
O4 0.124(6) 0.027(3) 0.023(3) 0.014(2) 0.025(3) 0.037(3)
Sn01 0.0549(4) 0.0305(3) 0.0276(3) 0.0140(2) 0.0169(2) 0.0177(2)
Sn02 0.0872(5) 0.0255(3) 0.0249(3) 0.0106(2) 0.0233(3) 0.0256(3)

loop_
_atom_type_symbol
_atom_type_description
_atom_type_scat_dispersion_real
_atom_type_scat_dispersion_imag
_atom_type_scat_source
C C 0.0033 0.0016 'International Tables Vol C Tables 4.2.6.8 and 6.1.1.4'
H H 0.0000 0.0000 'International Tables Vol C Tables 4.2.6.8 and 6.1.1.4'
N N 0.0061 0.0033 'International Tables Vol C Tables 4.2.6.8 and 6.1.1.4'
O O 0.0106 0.0060 'International Tables Vol C Tables 4.2.6.8 and 6.1.1.4'
Sn Sn -0.6537 1.4246 'International Tables Vol C Tables 4.2.6.8 and 6.1.1.4'

loop_
_geom_angle_atom_site_label_1
_geom_angle_atom_site_label_2
_geom_angle_atom_site_label_3
_geom_angle
_geom_angle_site_symmetry_1
_geom_angle_site_symmetry_3
N3 C2 N1 130.3(7) . .
N3 C2 H2 114.8 . .
N1 C2 H2 114.8 . .
N3 C4 N9 127.8(7) . .
N3 C4 C5 126.3(7) . .
N9 C4 C5 105.8(7) . .
N7 C5 C4 110.0(7) . .
N7 C5 C6 133.1(7) . .
C4 C5 C6 117.0(7) . .
N6 C6 N1 119.3(7) . .
N6 C6 C5 122.9(7) . .
N1 C6 C5 117.7(7) . .
N7 C8 N9 113.9(7) . .
N7 C8 H8 123.1 . .
N9 C8 H8 123.1 . .
N9 C10 C11 112.1(6) . .
N9 C10 H10A 109.2 . .
C11 C10 H10A 109.2 . .
N9 C10 H10B 109.2 . .
C11 C10 H10B 109.2 . .
H10A C10 H10B 107.9 . .
C12 C11 C10 112.8(7) . .
C12 C11 H11A 109.0 . .
C10 C11 H11A 109.0 . .
C12 C11 H11B 109.0 . .
C10 C11 H11B 109.0 . .
H11A C11 H11B 107.8 . .
O2 C12 O1 122.3(7) . .
O2 C12 C11 122.1(7) . .
O1 C12 C11 115.5(7) . .
C14 C13 Sn01 116.4(11) . .
C14 C13 H13A 108.2 . .
Sn01 C13 H13A 108.2 . .
C14 C13 H13B 108.2 . .
Sn01 C13 H13B 108.2 . .
H13A C13 H13B 107.3 . .
C13 C14 C15 111.7(16) . .
C13 C14 H14A 109.3 . .
C15 C14 H14A 109.3 . .
C13 C14 H14B 109.3 . .
C15 C14 H14B 109.3 . .
H14A C14 H14B 107.9 . .
C14 C15 C16 104.4(19) . .
C14 C15 H15A 110.9 . .
C16 C15 H15A 110.9 . .
C14 C15 H15B 110.9 . .
C16 C15 H15B 110.9 . .
H15A C15 H15B 108.9 . .
C15 C16 H16A 109.5 . .
C15 C16 H16B 109.5 . .
H16A C16 H16B 109.5 . .
C15 C16 H16C 109.5 . .
H16A C16 H16C 109.5 . .
H16B C16 H16C 109.5 . .
C18 C17 Sn01 114.3(9) . .
C18 C17 H17A 108.7 . .
Sn01 C17 H17A 108.7 . .
C18 C17 H17B 108.7 . .
Sn01 C17 H17B 108.7 . .
H17A C17 H17B 107.6 . .
C19 C18 C17 119.6(16) . .
C19 C18 H18A 107.4 . .
C17 C18 H18A 107.4 . .
C19 C18 H18B 107.4 . .
C17 C18 H18B 107.4 . .
H18A C18 H18B 107.0 . .
C18 C19 C20 105.8(17) . .
C18 C19 H19A 110.6 . .
C20 C19 H19A 110.6 . .
C18 C19 H19B 110.6 . .
C20 C19 H19B 110.6 . .
H19A C19 H19B 108.7 . .
C19 C20 H20A 109.5 . .
C19 C20 H20B 109.5 . .
H20A C20 H20B 109.5 . .
C19 C20 H20C 109.5 . .
H20A C20 H20C 109.5 . .
H20B C20 H20C 109.5 . .
C22 C21 Sn02 120.9(9) . .
C22 C21 H21A 107.1 . .
Sn02 C21 H21A 107.1 . .
C22 C21 H21B 107.1 . .
Sn02 C21 H21B 107.1 . .
H21A C21 H21B 106.8 . .
C21 C22 C23 124.0(17) . .
C21 C22 H22A 106.3 . .
C23 C22 H22A 106.3 . .
C21 C22 H22B 106.3 . .
C23 C22 H22B 106.3 . .
H22A C22 H22B 106.4 . .
C22 C23 C24 110(2) . .
C22 C23 H23A 109.7 . .
C24 C23 H23A 109.7 . .
C22 C23 H23B 109.7 . .
C24 C23 H23B 109.7 . .
H23A C23 H23B 108.2 . .
C23 C24 H24A 109.5 . .
C23 C24 H24B 109.5 . .
H24A C24 H24B 109.5 . .
C23 C24 H24C 109.5 . .
H24A C24 H24C 109.5 . .
H24B C24 H24C 109.5 . .
C26 C25 Sn02 132.1(16) . .
C26 C25 H25A 104.2 . .
Sn02 C25 H25A 104.2 . .
C26 C25 H25B 104.2 . .
Sn02 C25 H25B 104.2 . .
H25A C25 H25B 105.5 . .
C27 C26 C25 105.7(16) . .
C27 C26 H26A 110.6 . .
C25 C26 H26A 110.6 . .
C27 C26 H26B 110.6 . .
C25 C26 H26B 110.6 . .
H26A C26 H26B 108.7 . .
C26 C27 C28 103.1(14) . .
C26 C27 H27A 111.1 . .
C28 C27 H27A 111.1 . .
C26 C27 H27B 111.1 . .
C28 C27 H27B 111.1 . .
H27A C27 H27B 109.1 . .
C27 C28 H28A 109.5 . .
C27 C28 H28B 109.5 . .
H28A C28 H28B 109.5 . .
C27 C28 H28C 109.5 . .
H28A C28 H28C 109.5 . .
H28B C28 H28C 109.5 . .
C6 N1 C2 118.3(7) . .
C2 N3 C4 110.3(7) . .
C6 N6 H6A 120.0 . .
C6 N6 H6B 120.0 . .
H6A N6 H6B 120.0 . .
C8 N7 C5 103.8(6) . .
C8 N9 C4 106.5(6) . .
C8 N9 C10 127.4(7) . .
C4 N9 C10 126.1(7) . .
C12 O1 Sn01 108.8(5) . .
Sn02 O3 Sn01 98.6(2) . .
Sn02 O3 H3 108(6) . .
Sn01 O3 H3 127(6) . .
Sn01 O4 Sn02 111.6(3) . .
Sn01 O4 Sn02 141.2(3) . 2_556
Sn02 O4 Sn02 107.1(2) . 2_556
O4 Sn01 C13 111.7(6) . .
O4 Sn01 C17 112.4(4) . .
C13 Sn01 C17 134.5(6) . .
O4 Sn01 O1 81.8(2) . .
C13 Sn01 O1 100.2(5) . .
C17 Sn01 O1 96.3(3) . .
O4 Sn01 O3 73.9(2) . .
C13 Sn01 O3 91.4(4) . .
C17 Sn01 O3 90.6(3) . .
O1 Sn01 O3 155.5(2) . .
O4 Sn02 C25 114.6(5) . .
O4 Sn02 C21 116.6(4) . .
C25 Sn02 C21 128.7(6) . .
O4 Sn02 O4 72.9(2) . 2_556
C25 Sn02 O4 94.5(6) . 2_556
C21 Sn02 O4 96.7(4) . 2_556
O4 Sn02 O3 75.9(2) . .
C25 Sn02 O3 97.2(5) . .
C21 Sn02 O3 98.3(4) . .
O4 Sn02 O3 148.7(2) 2_556 .

loop_
_geom_bond_atom_site_label_1
_geom_bond_atom_site_label_2
_geom_bond_distance
_geom_bond_site_symmetry_2
C2 N3 1.307(11) .
C2 N1 1.352(10) .
C2 H2 0.9300 .
C4 N3 1.358(10) .
C4 N9 1.369(10) .
C4 C5 1.401(10) .
C5 N7 1.392(10) .
C5 C6 1.402(11) .
C6 N6 1.333(10) .
C6 N1 1.350(10) .
C8 N7 1.324(10) .
C8 N9 1.360(10) .
C8 H8 0.9300 .
C10 N9 1.456(9) .
C10 C11 1.521(10) .
C10 H10A 0.9700 .
C10 H10B 0.9700 .
C11 C12 1.503(11) .
C11 H11A 0.9700 .
C11 H11B 0.9700 .
C12 O2 1.229(10) .
C12 O1 1.294(9) .
C13 C14 1.428(17) .
C13 Sn01 2.112(11) .
C13 H13A 0.9700 .
C13 H13B 0.9700 .
C14 C15 1.466(16) .
C14 H14A 0.9700 .
C14 H14B 0.9700 .
C15 C16 1.51(2) .
C15 H15A 0.9700 .
C15 H15B 0.9700 .
C16 H16A 0.9600 .
C16 H16B 0.9600 .
C16 H16C 0.9600 .
C17 C18 1.465(15) .
C17 Sn01 2.144(11) .
C17 H17A 0.9700 .
C17 H17B 0.9700 .
C18 C19 1.396(16) .
C18 H18A 0.9700 .
C18 H18B 0.9700 .
C19 C20 1.54(2) .
C19 H19A 0.9700 .
C19 H19B 0.9700 .
C20 H20A 0.9600 .
C20 H20B 0.9600 .
C20 H20C 0.9600 .
C21 C22 1.422(15) .
C21 Sn02 2.091(10) .
C21 H21A 0.9700 .
C21 H21B 0.9700 .
C22 C23 1.425(13) .
C22 H22A 0.9700 .
C22 H22B 0.9700 .
C23 C24 1.51(2) .
C23 H23A 0.9700 .
C23 H23B 0.9700 .
C24 H24A 0.9600 .
C24 H24B 0.9600 .
C24 H24C 0.9600 .
C25 C26 1.411(14) .
C25 Sn02 2.080(13) .
C25 H25A 0.9700 .
C25 H25B 0.9700 .
C26 C27 1.405(16) .
C26 H26A 0.9700 .
C26 H26B 0.9700 .
C27 C28 1.53(2) .
C27 H27A 0.9700 .
C27 H27B 0.9700 .
C28 H28A 0.9600 .
C28 H28B 0.9600 .
C28 H28C 0.9600 .
N6 H6A 0.8600 .
N6 H6B 0.8600 .
O1 Sn01 2.164(6) .
O3 Sn02 2.153(5) .
O3 Sn01 2.268(5) .
O3 H3 0.82(2) .
O4 Sn01 2.013(5) .
O4 Sn02 2.042(5) .
O4 Sn02 2.129(6) 2_556
Sn02 O4 2.129(6) 2_556
